data_7230299
loop_
_publ_author_name
'Bolla, Geetha'
'Myerson, Allan S.'

_publ_section_title
;
 SURMOF induced polymorphism and crystal morphological engineering of
 acetaminophen polymorphs: advantage of heterogeneous nucleation
;
_journal_issue 15
_journal_name_full CrystEngComm
_journal_page_first 2084
_journal_paper_doi 10.1039/C8CE00272J
_journal_volume 20
_journal_year 2018
_chemical_formula_moiety 'C8 H9 N O2'
_chemical_formula_sum 'C8 H9 N O2'
_chemical_formula_weight 151.16
_chemical_melting_point 441
_chemical_name_common Acetaminophen
_space_group_crystal_system orthorhombic
_space_group_IT_number 61
_space_group_name_Hall '-P 2ac 2ab'
_space_group_name_H-M_alt 'P b c a'
_symmetry_space_group_name_Hall '-P 2ac 2ab'
_symmetry_space_group_name_H-M 'P b c a'
_atom_sites_solution_hydrogens mixed
_atom_sites_solution_primary direct
_audit_creation_date 2018-01-04
_audit_creation_method
;
Olex2 1.2
(compiled 2017.08.10 svn.r3458 for OlexSys, GUI svn.r5381)
;
_audit_update_record
;
2018-01-05 deposited with the CCDC.
2018-03-14 downloaded from the CCDC.
;
_cell_angle_alpha 90
_cell_angle_beta 90
_cell_angle_gamma 90
_cell_formula_units_Z 8
_cell_length_a 11.7678(7)
_cell_length_b 7.1966(5)
_cell_length_c 17.1615(11)
_cell_measurement_reflns_used 9099
_cell_measurement_temperature 100(2)
_cell_measurement_theta_max 31.49
_cell_measurement_theta_min 2.37
_cell_volume 1453.38(16)
_computing_molecular_graphics 'Olex2 (Dolomanov et al., 2009)'
_computing_publication_material 'Olex2 (Dolomanov et al., 2009)'
_computing_structure_refinement 'ShelXL (Sheldrick, 2015)'
_computing_structure_solution 'SIR2004 (Burla et al., 2007)'
_diffrn_ambient_temperature 100.05
_diffrn_measured_fraction_theta_full 1.000
_diffrn_measured_fraction_theta_max 0.996
_diffrn_measurement_device_type 'CCD area detector'
_diffrn_measurement_method 'phi and omega scans'
_diffrn_radiation_monochromator graphite
_diffrn_radiation_type MoK\a
_diffrn_radiation_wavelength 0.71073
_diffrn_reflns_av_R_equivalents 0.0314
_diffrn_reflns_av_unetI/netI 0.0107
_diffrn_reflns_Laue_measured_fraction_full 1.000
_diffrn_reflns_Laue_measured_fraction_max 0.996
_diffrn_reflns_limit_h_max 17
_diffrn_reflns_limit_h_min -16
_diffrn_reflns_limit_k_max 10
_diffrn_reflns_limit_k_min -10
_diffrn_reflns_limit_l_max 24
_diffrn_reflns_limit_l_min -25
_diffrn_reflns_number 47305
_diffrn_reflns_point_group_measured_fraction_full 1.000
_diffrn_reflns_point_group_measured_fraction_max 0.996
_diffrn_reflns_theta_full 25.242
_diffrn_reflns_theta_max 31.567
_diffrn_reflns_theta_min 2.374
_exptl_absorpt_coefficient_mu 0.100
_exptl_absorpt_correction_type none
_exptl_crystal_colour colorles
_exptl_crystal_density_diffrn 1.382
_exptl_crystal_density_meas 1.382
_exptl_crystal_density_method 'not measured'
_exptl_crystal_description block
_exptl_crystal_F_000 640
_exptl_crystal_size_max 0.432
_exptl_crystal_size_mid 0.394
_exptl_crystal_size_min 0.37
_refine_diff_density_max 0.448
_refine_diff_density_min -0.266
_refine_diff_density_rms 0.077
_refine_ls_extinction_method none
_refine_ls_goodness_of_fit_ref 1.082
_refine_ls_hydrogen_treatment mixed
_refine_ls_matrix_type full
_refine_ls_number_parameters 109
_refine_ls_number_reflns 2436
_refine_ls_number_restraints 0
_refine_ls_restrained_S_all 1.082
_refine_ls_R_factor_all 0.0417
_refine_ls_R_factor_gt 0.0386
_refine_ls_shift/su_max 0.000
_refine_ls_shift/su_mean 0.000
_refine_ls_structure_factor_coef Fsqd
_refine_ls_weighting_details 'w=1/[\s^2^(Fo^2^)+(0.0597P)^2^+0.6192P] where P=(Fo^2^+2Fc^2^)/3'
_refine_ls_weighting_scheme calc
_refine_ls_wR_factor_gt 0.1131
_refine_ls_wR_factor_ref 0.1160
_reflns_Friedel_coverage 0.000
_reflns_number_gt 2198
_reflns_number_total 2436
_reflns_threshold_expression 'I > 2\s(I)'
_cod_data_source_file c8ce00272j2.cif
_cod_data_source_block ParacetmolFormII
_cod_depositor_comments 'Adding full bibliography for 7230299.cif.'
_cod_database_code 7230299
_shelx_shelxl_version_number 2016/6
_shelx_space_group_comment
;
The symmetry employed for this shelxl refinement is uniquely defined
by the following loop, which should always be used as a source of
symmetry information in preference to the above space-group names.
They are only intended as comments.
;
_olex2_refinement_description
;
1. Fixed Uiso
 At 1.2 times of:
  All C(H) groups
 At 1.5 times of:
  All C(H,H,H) groups
2.a Aromatic/amide H refined with riding coordinates:
 C2(H2), C3(H3), C5(H5), C6(H6)
2.b Idealised Me refined as rotating group:
 C8(H8A,H8B,H8C)
;
_olex2_submission_special_instructions 'No special instructions were received'

loop_
_space_group_symop_operation_xyz
'x, y, z'
'-x+1/2, -y, z+1/2'
'x+1/2, -y+1/2, -z'
'-x, y+1/2, -z+1/2'
'-x, -y, -z'
'x-1/2, y, -z-1/2'
'-x-1/2, y-1/2, z'
'x, -y-1/2, z-1/2'

loop_
_atom_site_label
_atom_site_type_symbol
_atom_site_fract_x
_atom_site_fract_y
_atom_site_fract_z
_atom_site_U_iso_or_equiv
_atom_site_adp_type
_atom_site_occupancy
_atom_site_site_symmetry_order
_atom_site_calc_flag
_atom_site_refinement_flags_posn
O2 O 0.89376(6) 0.22985(12) -0.00216(4) 0.02320(18) Uani 1 1 d .
O1 O 0.76089(6) 0.26295(11) 0.36909(4) 0.01779(16) Uani 1 1 d .
C2 C 0.77560(7) 0.20522(12) 0.23291(5) 0.01331(17) Uani 1 1 d .
H2 H 0.701992 0.151035 0.233655 0.016 Uiso 1 1 calc R
C4 C 0.94504(7) 0.29212(12) 0.16216(5) 0.01223(17) Uani 1 1 d .
N1 N 1.01748(6) 0.29363(11) 0.09607(4) 0.01464(16) Uani 1 1 d .
C1 C 0.82176(7) 0.27683(12) 0.30123(5) 0.01269(17) Uani 1 1 d .
C3 C 0.83670(7) 0.21246(12) 0.16328(5) 0.01327(17) Uani 1 1 d .
H3 H 0.804777 0.163401 0.116786 0.016 Uiso 1 1 calc R
C7 C 0.99142(8) 0.26329(13) 0.02060(5) 0.01505(18) Uani 1 1 d .
C8 C 1.09187(8) 0.27129(15) -0.03401(6) 0.01962(19) Uani 1 1 d .
H8A H 1.120433 0.145272 -0.043209 0.029 Uiso 1 1 calc GR
H8B H 1.152067 0.347124 -0.010646 0.029 Uiso 1 1 calc GR
H8C H 1.068317 0.326667 -0.083614 0.029 Uiso 1 1 calc GR
C5 C 0.98927(7) 0.36933(12) 0.23037(5) 0.01307(17) Uani 1 1 d .
H5 H 1.061878 0.426993 0.229498 0.016 Uiso 1 1 calc R
C6 C 0.92801(7) 0.36250(12) 0.29943(5) 0.01338(17) Uani 1 1 d .
H6 H 0.958476 0.416204 0.345478 0.016 Uiso 1 1 calc R
H1 H 0.8051(15) 0.273(2) 0.4097(11) 0.032(4) Uiso 1 1 d .
H1A H 1.0912(15) 0.311(2) 0.1075(9) 0.028(4) Uiso 1 1 d .

loop_
_atom_site_aniso_label
_atom_site_aniso_U_11
_atom_site_aniso_U_22
_atom_site_aniso_U_33
_atom_site_aniso_U_23
_atom_site_aniso_U_13
_atom_site_aniso_U_12
O2 0.0139(3) 0.0434(5) 0.0124(3) -0.0004(3) -0.0021(2) -0.0047(3)
O1 0.0117(3) 0.0312(4) 0.0105(3) 0.0001(2) 0.0017(2) -0.0009(3)
C2 0.0094(3) 0.0176(4) 0.0129(3) 0.0011(3) -0.0003(3) -0.0010(3)
C4 0.0096(3) 0.0164(4) 0.0107(3) 0.0013(3) 0.0001(3) 0.0003(3)
N1 0.0093(3) 0.0239(4) 0.0107(3) 0.0009(3) 0.0004(2) -0.0013(3)
C1 0.0107(3) 0.0164(4) 0.0109(3) 0.0009(3) 0.0009(3) 0.0015(3)
C3 0.0104(3) 0.0178(4) 0.0116(3) 0.0001(3) -0.0010(3) -0.0009(3)
C7 0.0128(4) 0.0205(4) 0.0118(4) 0.0011(3) 0.0005(3) -0.0001(3)
C8 0.0149(4) 0.0297(5) 0.0142(4) 0.0006(3) 0.0039(3) -0.0007(3)
C5 0.0106(3) 0.0156(3) 0.0130(4) 0.0005(3) -0.0010(3) -0.0015(3)
C6 0.0120(3) 0.0162(4) 0.0120(3) -0.0005(3) -0.0016(3) -0.0006(3)

loop_
_atom_type_symbol
_atom_type_description
_atom_type_scat_dispersion_real
_atom_type_scat_dispersion_imag
_atom_type_scat_source
C C 0.0033 0.0016 'International Tables Vol C Tables 4.2.6.8 and 6.1.1.4'
H H 0.0000 0.0000 'International Tables Vol C Tables 4.2.6.8 and 6.1.1.4'
N N 0.0061 0.0033 'International Tables Vol C Tables 4.2.6.8 and 6.1.1.4'
O O 0.0106 0.0060 'International Tables Vol C Tables 4.2.6.8 and 6.1.1.4'

loop_
_geom_angle_atom_site_label_1
_geom_angle_atom_site_label_2
_geom_angle_atom_site_label_3
_geom_angle
C1 O1 H1 111.2(11)
C1 C2 H2 119.8
C1 C2 C3 120.43(8)
C3 C2 H2 119.8
C3 C4 N1 124.20(8)
C5 C4 N1 116.30(7)
C5 C4 C3 119.45(8)
C4 N1 H1A 113.9(10)
C7 N1 C4 129.03(8)
C7 N1 H1A 116.9(10)
O1 C1 C2 119.00(8)
O1 C1 C6 121.31(8)
C2 C1 C6 119.69(8)
C2 C3 C4 119.80(8)
C2 C3 H3 120.1
C4 C3 H3 120.1
O2 C7 N1 123.07(8)
O2 C7 C8 122.60(8)
N1 C7 C8 114.32(8)
C7 C8 H8A 109.5
C7 C8 H8B 109.5
C7 C8 H8C 109.5
H8A C8 H8B 109.5
H8A C8 H8C 109.5
H8B C8 H8C 109.5
C4 C5 H5 119.7
C6 C5 C4 120.53(8)
C6 C5 H5 119.7
C1 C6 H6 120.0
C5 C6 C1 120.02(8)
C5 C6 H6 120.0

loop_
_geom_bond_atom_site_label_1
_geom_bond_atom_site_label_2
_geom_bond_distance
O2 C7 1.2374(11)
O1 C1 1.3709(10)
O1 H1 0.873(19)
C2 H2 0.9500
C2 C1 1.3912(12)
C2 C3 1.3955(12)
C4 N1 1.4190(11)
C4 C3 1.3979(12)
C4 C5 1.3963(11)
N1 C7 1.3487(11)
N1 H1A 0.899(17)
C1 C6 1.3943(12)
C3 H3 0.9500
C7 C8 1.5096(13)
C8 H8A 0.9800
C8 H8B 0.9800
C8 H8C 0.9800
C5 H5 0.9500
C5 C6 1.3881(11)
C6 H6 0.9500

loop_
_geom_torsion_atom_site_label_1
_geom_torsion_atom_site_label_2
_geom_torsion_atom_site_label_3
_geom_torsion_atom_site_label_4
_geom_torsion
O1 C1 C6 C5 177.97(8)
C2 C1 C6 C5 -2.63(13)
C4 N1 C7 O2 0.85(16)
C4 N1 C7 C8 -178.47(8)
C4 C5 C6 C1 0.48(13)
N1 C4 C3 C2 174.97(8)
N1 C4 C5 C6 -175.43(8)
C1 C2 C3 C4 0.02(13)
C3 C2 C1 O1 -178.21(8)
C3 C2 C1 C6 2.38(13)
C3 C4 N1 C7 16.98(14)
C3 C4 C5 C6 1.92(13)
C5 C4 N1 C7 -165.80(9)
C5 C4 C3 C2 -2.17(13)
